data_1001159
loop_
_publ_author_name
'Gasperin, M'
'Freymann, R'
'Garcia-Fernandez, H'

_publ_section_title
;
Les Complexes a Transfert de Charge Octasoufre - Sulfurimine. Etude
Structurale du Compose Octasoufre - Cyclotetraazathiane (3:1)
;
_journal_coden_ASTM ACBCAR
_journal_name_full 'Acta Crystallographica B (24,1968-38,1982)'
_journal_page_first 1728
_journal_page_last 1731
_journal_paper_doi 10.1107/S0567740882007043
_journal_volume 38
_journal_year 1982
_chemical_formula_structural 'S7 N H'
_chemical_formula_sum 'H N S7'
_chemical_name_systematic Cyclo-heptathioamidinium
_space_group_IT_number 13
_symmetry_cell_setting monoclinic
_symmetry_Int_Tables_number 13
_symmetry_space_group_name_Hall '-P 2yc'
_symmetry_space_group_name_H-M 'P 1 2/c 1'
_cell_angle_alpha 90
_cell_angle_beta 112.49(2)
_cell_angle_gamma 90
_cell_formula_units_Z 4
_cell_length_a 8.440(3)
_cell_length_b 13.034(4)
_cell_length_c 8.203(3)
_cell_volume 833.8
_exptl_crystal_density_meas 1.98
_refine_ls_R_factor_all 0.039
_cod_database_code 1001159

loop_
_symmetry_equiv_pos_as_xyz
x,y,z
-x,y,1/2-z
-x,-y,-z
x,-y,1/2+z

loop_
_atom_site_label
_atom_site_type_symbol
_atom_site_symmetry_multiplicity
_atom_site_Wyckoff_symbol
_atom_site_fract_x
_atom_site_fract_y
_atom_site_fract_z
_atom_site_occupancy
_atom_site_attached_hydrogens
_atom_site_calc_flag
S1 S0 4 g 0.4577(1) 0.8935(1) 0.1504(1) 0.875 0 d
S2 S0 4 g 0.1193(1) 0.7976(1) 0.1992(1) 0.875 0 d
S3 S0 4 g -0.0224(1) 0.0308(1) 0.2203(2) 0.875 0 d
S4 S0 4 g 0.3193(2) 0.1271(2) 0.1702(2) 0.875 0 d
S5 S0 4 g 0.8401(1) 0.5793(1) 0.0292(1) 0.875 0 d
S6 S0 4 g 0.7130(1) 0.4430(1) -0.0322(1) 0.875 0 d
S7 S0 4 g 0.8239(1) 0.3458(1) 0.1757(1) 0.875 0 d
S8 S0 4 g 0.6996(1) 0.6769(1) 0.1156(1) 0.875 0 d
N1 N1- 4 g 0.4577(1) 0.8935(1) 0.1504(1) 0.125 1 d
N2 N1- 4 g 0.1193(1) 0.7976(1) 0.1992(1) 0.125 1 d
N3 N1- 4 g -0.0224(1) 0.0308(1) 0.2203(2) 0.125 1 d
N4 N1- 4 g 0.3193(2) 0.1271(2) 0.1702(2) 0.125 1 d
N5 N1- 4 g 0.8401(1) 0.5793(1) 0.0292(1) 0.125 1 d
N6 N1- 4 g 0.7130(1) 0.4430(1) -0.0322(1) 0.125 1 d
N7 N1- 4 g 0.8239(1) 0.3458(1) 0.1757(1) 0.125 1 d
N8 N1- 4 g 0.6996(1) 0.6769(1) 0.1156(1) 0.125 1 d
H1 H1+ 4 g -1. -1. -1. 1. 0 dum

loop_
_atom_type_symbol
_atom_type_oxidation_number
S0 0.000
N1- -1.000
H1+ 1.000
